data_7055042
loop_
_publ_author_name
'Girgis, Adel S.'
'Mabied, Ahmed F.'
'Stawinski, Jacek'
'Hegazy, Lamees'
'George, Riham F.'
'Farag, Hanaa'
'Shalaby, ElSayed M.'
'Farag, I. S. Ahmed'

_publ_section_title
;
 Synthesis and DFT studies of an antitumor active spiro-oxindole
;
_journal_issue 10
_journal_name_full 'New J. Chem.'
_journal_page_first 8017
_journal_paper_doi 10.1039/C5NJ01109D
_journal_volume 39
_journal_year 2015
_chemical_compound_source 'Local laboratory  '
_chemical_formula_moiety 'C37 H42 N4 O3'
_chemical_formula_sum 'C37 H42 N4 O3'
_chemical_formula_weight 590.77
_space_group_IT_number 14
_symmetry_cell_setting monoclinic
_symmetry_Int_Tables_number 14
_symmetry_space_group_name_Hall '-P 2ybc'
_symmetry_space_group_name_H-M 'P 1 21/c 1'
_atom_sites_solution_hydrogens difmap
_atom_sites_solution_primary direct
_audit_block_doi 10.5517/cc13t4fh
_audit_update_record
;
2014-12-13 deposited with the CCDC.
2015-08-04 downloaded from the CCDC.
;
_cell_angle_alpha 90
_cell_angle_beta 120
_cell_angle_gamma 90
_cell_formula_units_Z 4
_cell_length_a 16.6007(10)
_cell_length_b 11.3683(10)
_cell_length_c 20.5655(10)
_cell_measurement_reflns_used 9933
_cell_measurement_temperature 298
_cell_measurement_theta_max 27.480
_cell_measurement_theta_min 2.910
_cell_volume 3361.2(4)
_computing_cell_refinement 'DENZO/SCALEPACK (Otwinowski & Minor, 1997)'
_computing_data_collection 'COLLECT (Nonius, 2001).'
_computing_data_reduction 'DENZO/SCALEPACK (Otwinowski & Minor, 1997)'
_computing_molecular_graphics 'CAMERON (Watkin et al., 1996)'
_computing_publication_material 'CRYSTALS (Betteridge et al., 2003)'
_computing_structure_refinement 'CRYSTALS (Betteridge et al., 2003)'
_computing_structure_solution 'SIR92 (Altomare et al., 1994)'
_diffrn_ambient_temperature 298
_diffrn_measured_fraction_theta_full 0.985
_diffrn_measured_fraction_theta_max 0.932
_diffrn_measurement_device Area
_diffrn_measurement_device_type 'Nonius KappaCCD'
_diffrn_measurement_method \w/2\q
_diffrn_radiation_monochromator graphite
_diffrn_radiation_type 'Mo K\a'
_diffrn_radiation_wavelength 0.71073
_diffrn_reflns_av_R_equivalents 0.000
_diffrn_reflns_limit_h_max 0
_diffrn_reflns_limit_h_min 0
_diffrn_reflns_limit_k_max 0
_diffrn_reflns_limit_k_min 0
_diffrn_reflns_limit_l_max 0
_diffrn_reflns_limit_l_min 0
_diffrn_reflns_number 7811
_diffrn_reflns_theta_full 25.058
_diffrn_reflns_theta_max 27.842
_diffrn_reflns_theta_min 2.834
_diffrn_source 'sealed X-ray tube'
_diffrn_source_type
;Nonius KappaCCD 
diffractometer
;
_diffrn_standards_number 0
_exptl_absorpt_coefficient_mu 0.075
_exptl_absorpt_correction_type none
_exptl_crystal_colour 'Colourless '
_exptl_crystal_density_diffrn 1.167
_exptl_crystal_density_method 'not measured'
_exptl_crystal_description 'Platlets '
_exptl_crystal_F_000 1264
_exptl_crystal_size_max 0.4
_exptl_crystal_size_mid 0.3
_exptl_crystal_size_min 0.2
_refine_diff_density_max 0.18
_refine_diff_density_min -0.20
_refine_ls_extinction_method None
_refine_ls_goodness_of_fit_ref 0.9671
_refine_ls_hydrogen_treatment refxyz
_refine_ls_matrix_type full
_refine_ls_number_parameters 259
_refine_ls_number_reflns 2015
_refine_ls_number_restraints 187
_refine_ls_R_factor_all 0.2446
_refine_ls_R_factor_gt 0.0476
_refine_ls_shift/su_max 0.0122393
_refine_ls_shift/su_mean 0.0005882
_refine_ls_structure_factor_coef Fsqd
_refine_ls_weighting_details
;
 Method, part 1, Chebychev polynomial, (Watkin, 1994, Prince, 1982) 
 [weight] = 1.0/[A~0~*T~0~(x)+A~1~*T~1~(x) ... +A~n-1~]*T~n-1~(x)] 
 where A~i~ are the Chebychev coefficients listed below and x= Fcalc/Fmax 
 Method = Robust Weighting (Prince, 1982) 
 W = [weight] * [1-(deltaF/6*sigmaF)^2^]^2^ 
 A~i~ are: 
 324. 363. 322. 122. 14.8 
;
_refine_ls_weighting_scheme calc
_refine_ls_wR_factor_all 0.1288
_refine_ls_wR_factor_gt 0.0979
_refine_ls_wR_factor_ref 0.0979
_reflns_limit_h_max 18
_reflns_limit_h_min -21
_reflns_limit_k_max 14
_reflns_limit_k_min 0
_reflns_limit_l_max 26
_reflns_limit_l_min 0
_reflns_number_gt 2015
_reflns_number_total 7722
_reflns_threshold_expression I>2.0\s(I)
_cod_data_source_file c5nj01109d2.cif
_cod_data_source_block 1
_cod_depositor_comments 'Adding full bibliography for 7055042.cif.'
_cod_original_cell_volume 3361.18(16)
_cod_original_sg_symbol_H-M 'P 21/c'
_cod_database_code 7055042

loop_
_symmetry_equiv_pos_as_xyz
x,y,z
-x,-y,-z
-x,y+1/2,-z+1/2
x,-y+1/2,z+1/2

loop_
_atom_site_label
_atom_site_type_symbol
_atom_site_fract_x
_atom_site_fract_y
_atom_site_fract_z
_atom_site_U_iso_or_equiv
_atom_site_occupancy
_atom_site_adp_type
_atom_site_refinement_flags_posn
O1 O 0.98252(19) 0.9416(2) 0.61361(15) 0.0624 1.0000 Uani .
O2 O 0.89751(18) 0.4693(2) 0.56345(14) 0.0556 1.0000 Uani .
O3 O 0.6541(2) 1.3127(3) 0.47181(18) 0.0819 1.0000 Uani D
N1 N 0.7337(2) 1.0909(3) 0.53926(19) 0.0598 1.0000 Uani D
N2 N 0.8218(2) 0.9121(3) 0.56084(19) 0.0579 1.0000 Uani D
N3 N 0.9380(2) 0.7582(3) 0.48924(16) 0.0534 1.0000 Uani D
N4 N 0.95210(18) 0.7512(3) 0.70351(15) 0.0431 1.0000 Uani D
C1 C 0.6973(3) 1.1714(4) 0.5730(3) 0.0760 1.0000 Uani D
C2 C 0.6203(3) 1.2471(4) 0.5106(3) 0.0812 1.0000 Uani D
C3 C 0.6927(4) 1.2374(4) 0.4408(3) 0.0866 1.0000 Uani D
C4 C 0.7701(3) 1.1594(4) 0.5010(3) 0.0733 1.0000 Uani D
C5 C 0.8034(3) 1.0096(4) 0.5961(2) 0.0655 1.0000 Uani D
C6 C 0.7523(3) 0.8263(3) 0.5144(2) 0.0561 1.0000 Uani D
C7 C 0.6547(3) 0.8267(4) 0.4840(2) 0.0716 1.0000 Uani D
C8 C 0.6016(3) 0.7347(4) 0.4359(2) 0.0844 1.0000 Uani D
C9 C 0.6427(3) 0.6479(4) 0.4165(2) 0.0740 1.0000 Uani D
C10 C 0.7408(3) 0.6485(4) 0.44734(19) 0.0575 1.0000 Uani D
C11 C 0.7958(3) 0.7362(3) 0.49764(19) 0.0479 1.0000 Uani D
C12 C 0.9034(3) 0.7582(3) 0.5414(2) 0.0474 1.0000 Uani .
C13 C 0.9110(3) 0.8802(3) 0.5790(2) 0.0494 1.0000 Uani .
C14 C 0.9076(3) 0.8569(4) 0.4357(2) 0.0784 1.0000 Uani D
C15 C 1.0397(3) 0.7303(4) 0.5350(2) 0.0601 1.0000 Uani D
C16 C 1.0416(3) 0.6248(3) 0.5808(2) 0.0491 1.0000 Uani D
C17 C 0.9710(2) 0.6610(3) 0.60530(18) 0.0392 1.0000 Uani D
C18 C 1.1384(3) 0.5791(4) 0.6452(2) 0.0526 1.0000 Uani D
C19 C 1.1514(3) 0.4597(4) 0.6596(2) 0.0669 1.0000 Uani D
C20 C 1.2367(3) 0.4135(4) 0.7189(3) 0.0803 1.0000 Uani D
C21 C 1.4085(4) 0.4344(6) 0.8317(3) 0.1214 1.0000 Uani D
C22 C 1.3152(3) 0.4853(5) 0.7664(3) 0.0798 1.0000 Uani D
C23 C 1.3043(3) 0.6028(5) 0.7504(2) 0.0816 1.0000 Uani D
C24 C 1.2179(3) 0.6508(4) 0.6917(2) 0.0684 1.0000 Uani D
C25 C 0.9077(2) 0.5580(3) 0.60046(19) 0.0388 1.0000 Uani .
C26 C 1.0220(2) 0.7091(3) 0.68729(19) 0.0420 1.0000 Uani D
C27 C 0.9959(3) 0.8262(4) 0.7713(2) 0.0625 1.0000 Uani D
C28 C 0.9035(3) 0.6520(3) 0.7126(2) 0.0477 1.0000 Uani D
C29 C 0.8588(2) 0.5723(3) 0.64317(19) 0.0391 1.0000 Uani D
C30 C 0.7765(3) 0.5157(3) 0.6169(2) 0.0470 1.0000 Uani D
C31 C 0.7203(2) 0.5181(3) 0.6526(2) 0.0477 1.0000 Uani D
C32 C 0.6238(3) 0.5469(3) 0.6088(2) 0.0668 1.0000 Uani D
C33 C 0.5704(3) 0.5568(4) 0.6422(3) 0.0766 1.0000 Uani D
C34 C 0.6121(3) 0.5373(3) 0.7201(3) 0.0707 1.0000 Uani D
C35 C 0.5553(4) 0.5523(6) 0.7578(4) 0.1267 1.0000 Uani D
C36 C 0.7067(3) 0.5024(4) 0.7629(2) 0.0753 1.0000 Uani D
C37 C 0.7602(3) 0.4946(3) 0.7305(2) 0.0642 1.0000 Uani D
H301 H 0.7542(11) 0.4715(11) 0.5726(9) 0.0538 1.0000 Uiso D
H371 H 0.8243(13) 0.4724(9) 0.7600(10) 0.0779 1.0000 Uiso D
H361 H 0.7329(13) 0.4843(9) 0.8145(10) 0.0867 1.0000 Uiso D
H331 H 0.5073(13) 0.5758(9) 0.6126(11) 0.0890 1.0000 Uiso D
H321 H 0.5959(13) 0.5598(9) 0.5569(10) 0.0820 1.0000 Uiso D
H353 H 0.500(2) 0.595(4) 0.7241(17) 0.1940 1.0000 Uiso D
H351 H 0.591(2) 0.596(4) 0.8044(18) 0.1939 1.0000 Uiso D
H352 H 0.539(3) 0.4770(19) 0.768(3) 0.1941 1.0000 Uiso D
H282 H 0.9469(14) 0.6077(17) 0.7585(11) 0.0546 1.0000 Uiso D
H281 H 0.8525(13) 0.6847(18) 0.7178(12) 0.0547 1.0000 Uiso D
H262 H 1.0625(14) 0.7745(17) 0.6925(11) 0.0480 1.0000 Uiso D
H261 H 1.0608(14) 0.6479(17) 0.7241(11) 0.0478 1.0000 Uiso D
H161 H 1.0118(14) 0.5594(17) 0.5453(11) 0.0566 1.0000 Uiso D
H241 H 1.2137(13) 0.7319(17) 0.6839(9) 0.0851 1.0000 Uiso D
H201 H 1.2421(13) 0.3320(17) 0.7274(9) 0.1013 1.0000 Uiso D
H211 H 1.430(2) 0.374(3) 0.8119(15) 0.1749 1.0000 Uiso D
H212 H 1.4538(19) 0.496(2) 0.853(2) 0.1749 1.0000 Uiso D
H213 H 1.3974(19) 0.401(4) 0.8696(17) 0.1749 1.0000 Uiso D
H151 H 1.0749(15) 0.7955(17) 0.5674(11) 0.0674 1.0000 Uiso D
H152 H 1.0654(15) 0.709(2) 0.5034(12) 0.0682 1.0000 Uiso D
H52 H 0.8618(13) 1.0508(19) 0.6276(13) 0.0782 1.0000 Uiso D
H51 H 0.7781(16) 0.9786(19) 0.6265(13) 0.0779 1.0000 Uiso D
H11 H 0.7478(14) 1.2211(19) 0.6101(12) 0.0910 1.0000 Uiso D
H12 H 0.6712(16) 1.125(2) 0.5979(13) 0.0912 1.0000 Uiso D
H21 H 0.5974(17) 1.3023(19) 0.5345(13) 0.0971 1.0000 Uiso D
H22 H 0.5682(15) 1.196(2) 0.4745(12) 0.0966 1.0000 Uiso D
H31 H 0.7190(16) 1.287(2) 0.4164(14) 0.1059 1.0000 Uiso D
H32 H 0.6427(15) 1.188(2) 0.4019(13) 0.1060 1.0000 Uiso D
H42 H 0.8232(15) 1.2069(19) 0.5376(12) 0.0869 1.0000 Uiso D
H41 H 0.7914(17) 1.1040(19) 0.4770(12) 0.0870 1.0000 Uiso D
H81 H 0.5366(13) 0.7336(16) 0.4166(8) 0.1002 1.0000 Uiso D
H91 H 0.6057(13) 0.5887(14) 0.3824(8) 0.0859 1.0000 Uiso D
H101 H 0.7679(13) 0.5897(14) 0.4334(8) 0.0671 1.0000 Uiso D
H142 H 0.8408(13) 0.857(2) 0.4042(15) 0.1137 1.0000 Uiso D
H143 H 0.928(2) 0.9288(18) 0.4639(13) 0.1140 1.0000 Uiso D
H141 H 0.936(2) 0.848(2) 0.4057(15) 0.1141 1.0000 Uiso D
H273 H 1.0248(18) 0.892(2) 0.7619(13) 0.0868 1.0000 Uiso D
H272 H 1.0409(17) 0.784(2) 0.8148(11) 0.0868 1.0000 Uiso D
H271 H 0.9486(14) 0.855(2) 0.7807(14) 0.0869 1.0000 Uiso D
H71 H 0.6260(13) 0.8876(15) 0.4950(8) 0.0869 1.0000 Uiso D
H232 H 1.3548(13) 0.6536(17) 0.7787(9) 0.1010 1.0000 Uiso D
H191 H 1.1025(12) 0.4082(17) 0.6295(9) 0.0838 1.0000 Uiso D

loop_
_atom_site_aniso_label
_atom_site_aniso_U_11
_atom_site_aniso_U_22
_atom_site_aniso_U_33
_atom_site_aniso_U_23
_atom_site_aniso_U_13
_atom_site_aniso_U_12
O1 0.0706 0.0449 0.0753 -0.0020 0.0392 -0.0176
O2 0.0709 0.0440 0.0672 -0.0152 0.0461 -0.0108
O3 0.0812 0.0619 0.1048 0.0104 0.0482 0.0126
N1 0.0785 0.0459 0.0685 0.0077 0.0469 0.0135
N2 0.0633 0.0403 0.0706 -0.0018 0.0340 0.0077
N3 0.0624 0.0632 0.0446 0.0050 0.0343 -0.0090
N4 0.0533 0.0423 0.0429 -0.0109 0.0309 -0.0052
C1 0.0937 0.0688 0.0880 -0.0028 0.0622 0.0037
C2 0.0685 0.0662 0.1113 -0.0113 0.0468 0.0097
C3 0.1121 0.0726 0.0919 0.0197 0.0635 0.0298
C4 0.0815 0.0691 0.0816 0.0100 0.0499 0.0156
C5 0.0836 0.0542 0.0679 0.0022 0.0448 0.0092
C6 0.0663 0.0497 0.0497 0.0079 0.0271 -0.0026
C7 0.0527 0.0795 0.0788 0.0120 0.0299 0.0066
C8 0.0517 0.1013 0.0906 0.0130 0.0282 -0.0090
C9 0.0663 0.0822 0.0569 0.0051 0.0183 -0.0204
C10 0.0654 0.0634 0.0409 0.0004 0.0245 -0.0058
C11 0.0567 0.0464 0.0434 0.0025 0.0271 -0.0025
C12 0.0536 0.0471 0.0480 -0.0028 0.0302 -0.0043
C13 0.0620 0.0380 0.0550 0.0036 0.0343 0.0007
C14 0.0945 0.0811 0.0629 0.0158 0.0420 -0.0077
C15 0.0682 0.0645 0.0671 -0.0055 0.0484 -0.0084
C16 0.0608 0.0499 0.0506 -0.0063 0.0384 -0.0043
C17 0.0442 0.0381 0.0421 -0.0032 0.0266 -0.0035
C18 0.0525 0.0647 0.0576 0.0039 0.0403 0.0063
C19 0.0801 0.0683 0.0765 0.0116 0.0572 0.0166
C20 0.0920 0.0809 0.0932 0.0216 0.0653 0.0276
C21 0.0810 0.1759 0.1205 0.0575 0.0604 0.0429
C22 0.0726 0.1106 0.0801 0.0263 0.0562 0.0268
C23 0.0472 0.1234 0.0752 -0.0006 0.0314 -0.0028
C24 0.0599 0.0759 0.0804 -0.0045 0.0434 -0.0071
C25 0.0439 0.0327 0.0389 -0.0008 0.0201 0.0032
C26 0.0458 0.0410 0.0465 -0.0018 0.0286 0.0013
C27 0.0796 0.0577 0.0674 -0.0181 0.0496 -0.0139
C28 0.0575 0.0498 0.0502 0.0002 0.0378 0.0020
C29 0.0456 0.0347 0.0459 -0.0011 0.0296 -0.0011
C30 0.0560 0.0451 0.0471 -0.0037 0.0311 -0.0033
C31 0.0445 0.0454 0.0534 0.0008 0.0245 -0.0063
C32 0.0651 0.0775 0.0631 0.0105 0.0362 -0.0044
C33 0.0556 0.0890 0.0976 0.0158 0.0476 0.0052
C34 0.0731 0.0820 0.0808 -0.0103 0.0563 -0.0117
C35 0.1220 0.1786 0.1395 -0.0426 0.1104 -0.0316
C36 0.0804 0.1065 0.0567 -0.0031 0.0477 -0.0234
C37 0.0508 0.0866 0.0533 0.0065 0.0247 -0.0082

loop_
_atom_type_symbol
_atom_type_scat_dispersion_real
_atom_type_scat_dispersion_imag
_atom_type_scat_Cromer_Mann_a1
_atom_type_scat_Cromer_Mann_b1
_atom_type_scat_Cromer_Mann_a2
_atom_type_scat_Cromer_Mann_b2
_atom_type_scat_Cromer_Mann_a3
_atom_type_scat_Cromer_Mann_b3
_atom_type_scat_Cromer_Mann_a4
_atom_type_scat_Cromer_Mann_b4
_atom_type_scat_Cromer_Mann_c
_atom_type_scat_source
C 0.0033 0.0016 2.3100 20.8439 1.0200 10.2075 1.5886 0.5687 0.8650 51.6512 0.2156 'International Tables Vol C 4.2.6.8 and 6.1.1.4'
H 0.0000 0.0000 0.4930 10.5109 0.3229 26.1257 0.1402 3.1424 0.0408 57.7998 0.0030 'International Tables Vol C 4.2.6.8 and 6.1.1.4'
N 0.0061 0.0033 12.2126 0.0057 3.1322 9.8933 2.0125 28.9975 1.1663 0.5826 -11.5290 'International Tables Vol C 4.2.6.8 and 6.1.1.4'
O 0.0106 0.0060 3.0485 13.2771 2.2868 5.7011 1.5463 0.3239 0.8670 32.9089 0.2508 'International Tables Vol C 4.2.6.8 and 6.1.1.4'

loop_
_geom_angle_atom_site_label_1
_geom_angle_atom_site_label_2
_geom_angle_atom_site_label_3
_geom_angle
_geom_angle_publ_flag
C2 O3 C3 109.9(3) yes
C1 N1 C4 108.0(3) yes
C1 N1 C5 111.3(3) yes
C4 N1 C5 113.1(3) yes
C5 N2 C6 123.5(3) yes
C5 N2 C13 122.4(3) yes
C6 N2 C13 113.2(3) yes
C12 N3 C14 116.0(3) yes
C12 N3 C15 105.9(3) yes
C14 N3 C15 119.2(3) yes
C26 N4 C27 109.7(3) yes
C26 N4 C28 109.6(3) yes
C27 N4 C28 111.6(3) yes
N1 C1 C2 109.0(4) yes
N1 C1 H11 109.7(14) no
C2 C1 H11 110.9(14) no
N1 C1 H12 108.2(14) no
C2 C1 H12 109.6(14) no
H11 C1 H12 109.4(15) no
C1 C2 O3 111.6(4) yes
C1 C2 H21 107.9(14) no
O3 C2 H21 108.0(14) no
C1 C2 H22 110.3(14) no
O3 C2 H22 109.2(14) no
H21 C2 H22 109.7(15) no
O3 C3 C4 111.9(4) yes
O3 C3 H31 107.8(14) no
C4 C3 H31 109.3(14) no
O3 C3 H32 109.0(14) no
C4 C3 H32 110.1(14) no
H31 C3 H32 108.6(16) no
C3 C4 N1 109.9(4) yes
C3 C4 H42 111.4(13) no
N1 C4 H42 109.8(14) no
C3 C4 H41 109.5(14) no
N1 C4 H41 106.7(14) no
H42 C4 H41 109.4(15) no
N1 C5 N2 111.1(3) yes
N1 C5 H52 110.4(14) no
N2 C5 H52 108.3(14) no
N1 C5 H51 108.2(13) no
N2 C5 H51 108.3(14) no
H52 C5 H51 110.6(15) no
N2 C6 C7 130.4(4) yes
N2 C6 C11 108.6(3) yes
C7 C6 C11 121.0(4) yes
C6 C7 C8 118.9(4) yes
C6 C7 H71 120.6(12) no
C8 C7 H71 120.5(12) no
C7 C8 C9 120.9(4) yes
C7 C8 H81 119.2(12) no
C9 C8 H81 119.9(12) no
C8 C9 C10 119.6(4) yes
C8 C9 H91 119.7(12) no
C10 C9 H91 120.7(12) no
C9 C10 C11 120.8(4) yes
C9 C10 H101 118.9(12) no
C11 C10 H101 120.3(12) no
C10 C11 C6 118.7(4) yes
C10 C11 C12 132.4(3) yes
C6 C11 C12 108.9(3) yes
C11 C12 N3 109.6(3) yes
C11 C12 C13 102.3(3) yes
N3 C12 C13 113.8(3) yes
C11 C12 C17 118.4(3) yes
N3 C12 C17 103.1(3) yes
C13 C12 C17 110.2(3) yes
C12 C13 N2 106.8(3) yes
C12 C13 O1 126.7(3) yes
N2 C13 O1 126.3(3) yes
N3 C14 H142 110.4(15) no
N3 C14 H143 108.1(15) no
H142 C14 H143 110.7(16) no
N3 C14 H141 107.9(15) no
H142 C14 H141 110.2(16) no
H143 C14 H141 109.4(16) no
N3 C15 C16 103.0(3) yes
N3 C15 H151 111.8(13) no
C16 C15 H151 111.0(13) no
N3 C15 H152 111.6(13) no
C16 C15 H152 110.0(13) no
H151 C15 H152 109.3(15) no
C15 C16 C17 102.0(3) yes
C15 C16 C18 118.6(3) yes
C17 C16 C18 115.8(3) yes
C15 C16 H161 106.8(12) no
C17 C16 H161 105.2(13) no
C18 C16 H161 107.3(12) no
C16 C17 C12 104.0(3) yes
C16 C17 C25 112.3(3) yes
C12 C17 C25 106.6(3) yes
C16 C17 C26 110.8(3) yes
C12 C17 C26 114.3(3) yes
C25 C17 C26 108.6(3) yes
C16 C18 C19 119.2(4) yes
C16 C18 C24 125.9(4) yes
C19 C18 C24 114.9(4) yes
C18 C19 C20 121.7(4) yes
C18 C19 H191 118.7(12) no
C20 C19 H191 119.6(12) no
C19 C20 C22 123.3(4) yes
C19 C20 H201 118.9(12) no
C22 C20 H201 117.7(12) no
C22 C21 H211 108.8(16) no
C22 C21 H212 109.7(16) no
H211 C21 H212 110.1(17) no
C22 C21 H213 109.3(16) no
H211 C21 H213 109.2(17) no
H212 C21 H213 109.7(17) no
C21 C22 C20 123.2(5) yes
C21 C22 C23 121.5(5) yes
C20 C22 C23 115.3(4) yes
C22 C23 C24 121.8(5) yes
C22 C23 H232 118.8(12) no
C24 C23 H232 119.4(13) no
C23 C24 C18 122.8(4) yes
C23 C24 H241 118.4(12) no
C18 C24 H241 118.8(12) no
C17 C25 O2 122.9(3) yes
C17 C25 C29 116.0(3) yes
O2 C25 C29 121.1(3) yes
C17 C26 N4 107.6(3) yes
C17 C26 H262 111.1(12) no
N4 C26 H262 108.2(12) no
C17 C26 H261 112.0(12) no
N4 C26 H261 110.3(12) no
H262 C26 H261 107.7(14) no
N4 C27 H273 108.6(14) no
N4 C27 H272 111.9(14) no
H273 C27 H272 110.2(15) no
N4 C27 H271 108.7(14) no
H273 C27 H271 108.8(16) no
H272 C27 H271 108.5(15) no
N4 C28 C29 112.3(3) yes
N4 C28 H282 109.4(12) no
C29 C28 H282 111.6(12) no
N4 C28 H281 106.6(13) no
C29 C28 H281 106.5(12) no
H282 C28 H281 110.3(14) no
C28 C29 C25 117.8(3) yes
C28 C29 C30 125.0(3) yes
C25 C29 C30 117.1(3) yes
C29 C30 C31 124.5(3) yes
C29 C30 H301 118.1(11) no
C31 C30 H301 117.4(11) no
C30 C31 C32 119.2(3) yes
C30 C31 C37 120.9(3) yes
C32 C31 C37 120.0(3) yes
C31 C32 C33 120.3(4) yes
C31 C32 H321 120.9(12) no
C33 C32 H321 118.9(12) no
C32 C33 C34 118.9(4) yes
C32 C33 H331 119.1(12) no
C34 C33 H331 122.0(12) no
C33 C34 C35 119.4(4) yes
C33 C34 C36 120.8(4) yes
C35 C34 C36 119.8(4) yes
C34 C35 H353 108.1(16) no
C34 C35 H351 109.9(16) no
H353 C35 H351 110.1(17) no
C34 C35 H352 109.3(16) no
H353 C35 H352 109.6(17) no
H351 C35 H352 109.9(17) no
C34 C36 C37 120.4(4) yes
C34 C36 H361 120.2(12) no
C37 C36 H361 119.3(12) no
C31 C37 C36 119.4(4) yes
C31 C37 H371 120.5(12) no
C36 C37 H371 120.0(12) no

loop_
_geom_bond_atom_site_label_1
_geom_bond_atom_site_label_2
_geom_bond_distance
_geom_bond_publ_flag
O1 C13 1.248(4) yes
O2 C25 1.223(4) yes
O3 C2 1.399(5) yes
O3 C3 1.400(5) yes
N1 C1 1.449(5) yes
N1 C4 1.438(5) yes
N1 C5 1.486(5) yes
N2 C5 1.438(5) yes
N2 C6 1.448(5) yes
N2 C13 1.383(5) yes
N3 C12 1.447(4) yes
N3 C14 1.474(5) yes
N3 C15 1.499(5) yes
N4 C26 1.440(4) yes
N4 C27 1.479(4) yes
N4 C28 1.452(4) yes
C1 C2 1.543(6) yes
C1 H11 0.982(17) no
C1 H12 0.975(17) no
C2 H21 0.982(18) no
C2 H22 0.995(18) no
C3 C4 1.543(6) yes
C3 H31 0.987(18) no
C3 H32 0.992(18) no
C4 H42 0.986(17) no
C4 H41 0.969(17) no
C5 H52 0.975(17) no
C5 H51 0.977(17) no
C6 C7 1.416(5) yes
C6 C11 1.392(5) yes
C7 C8 1.407(6) yes
C7 H71 0.930(17) no
C8 C9 1.369(6) yes
C8 H81 0.944(17) no
C9 C10 1.422(5) yes
C9 H91 0.944(17) no
C10 C11 1.398(5) yes
C10 H101 0.928(17) no
C11 C12 1.567(5) yes
C12 C13 1.562(5) yes
C12 C17 1.653(5) yes
C14 H142 0.965(18) no
C14 H143 0.962(18) no
C14 H141 0.957(18) no
C15 C16 1.515(5) yes
C15 H151 0.973(17) no
C15 H152 0.969(17) no
C16 C17 1.545(5) yes
C16 C18 1.574(5) yes
C16 H161 0.984(17) no
C17 C25 1.543(5) yes
C17 C26 1.559(5) yes
C18 C19 1.383(6) yes
C18 C24 1.435(6) yes
C19 C20 1.429(6) yes
C19 H191 0.940(17) no
C20 C22 1.430(7) yes
C20 H201 0.939(18) no
C21 C22 1.568(7) yes
C21 H211 0.956(18) no
C21 H212 0.961(18) no
C21 H213 0.965(18) no
C22 C23 1.366(6) yes
C23 C24 1.442(6) yes
C23 H232 0.942(18) no
C24 H241 0.933(18) no
C25 C29 1.472(4) yes
C26 H262 0.971(16) no
C26 H261 0.992(16) no
C27 H273 0.958(17) no
C27 H272 0.962(17) no
C27 H271 0.954(17) no
C28 C29 1.534(5) yes
C28 H282 0.992(17) no
C28 H281 0.978(16) no
C29 C30 1.355(5) yes
C30 C31 1.449(5) yes
C30 H301 0.939(17) no
C31 C32 1.429(5) yes
C31 C37 1.419(5) yes
C32 C33 1.370(5) yes
C32 H321 0.939(17) no
C33 C34 1.409(6) yes
C33 H331 0.937(17) no
C34 C35 1.501(6) yes
C34 C36 1.420(6) yes
C35 H353 0.966(18) no
C35 H351 0.972(18) no
C35 H352 0.950(18) no
C36 C37 1.355(5) yes
C36 H361 0.946(18) no
C37 H371 0.958(17) no
